data_1559858
loop_
_publ_author_name
'R\'ios, Pablo'
'Borge, Javier'
'Fern\'andez de C\'ordova, Francisco'
'Sciortino, Giuseppe'
'Lled\'os, Agust\'i'
'Rodr\'iguez, Amor'

_publ_section_title
;
 Ambiphilic boryl groups in a neutral Ni(ii) complex: a new activation
 mode of H<sub>2</sub>.
;
_journal_issue 7
_journal_name_full 'Chemical science'
_journal_page_first 2540
_journal_page_last 2548
_journal_paper_doi 10.1039/d0sc06014c
_journal_volume 12
_journal_year 2020
_chemical_formula_moiety 'C24 H47 B N3 Ni P2, C12 H8 B O4'
_chemical_formula_sum 'C36 H55 B2 N3 Ni O4 P2'
_chemical_formula_weight 736.10
_chemical_properties_physical Air-sensitive,Moisture-sensitive,Oxygen-sensitive
_space_group_crystal_system orthorhombic
_space_group_IT_number 18
_space_group_name_Hall 'P 2 2ab'
_space_group_name_H-M_alt 'P 21 21 2'
_atom_sites_solution_hydrogens geom
_atom_sites_solution_primary dual
_audit_creation_date 2020-09-10
_audit_creation_method
;
Olex2 1.3
(compiled 2020.07.31 svn.rc2a77460 for OlexSys, GUI svn.r6145)
;
_audit_update_record
;
2020-10-22 deposited with the CCDC.	2020-12-22 downloaded from the CCDC.
;
_cell_angle_alpha 90
_cell_angle_beta 90
_cell_angle_gamma 90
_cell_formula_units_Z 4
_cell_length_a 17.5213(7)
_cell_length_b 20.1284(7)
_cell_length_c 12.3444(5)
_cell_measurement_reflns_used 9882
_cell_measurement_temperature 193.0
_cell_measurement_theta_max 28.21
_cell_measurement_theta_min 2.26
_cell_volume 4353.6(3)
_computing_molecular_graphics 'Olex2 1.3 (Dolomanov et al., 2009)'
_computing_publication_material 'Olex2 1.3 (Dolomanov et al., 2009)'
_computing_structure_refinement 'XL  (Sheldrick, 2008)'
_computing_structure_solution 'SHELXT 2014/5 (Sheldrick, 2014)'
_diffrn_ambient_temperature 193.0
_diffrn_measured_fraction_theta_full 0.997
_diffrn_measured_fraction_theta_max 0.996
_diffrn_measurement_device_type 'Bruker APEX-II CCD'
_diffrn_measurement_method '\f and \w scans'
_diffrn_radiation_type MoK\a
_diffrn_radiation_wavelength 0.71073
_diffrn_reflns_av_R_equivalents 0.0485
_diffrn_reflns_av_unetI/netI 0.0567
_diffrn_reflns_Laue_measured_fraction_full 0.997
_diffrn_reflns_Laue_measured_fraction_max 0.996
_diffrn_reflns_limit_h_max 23
_diffrn_reflns_limit_h_min -23
_diffrn_reflns_limit_k_max 25
_diffrn_reflns_limit_k_min -26
_diffrn_reflns_limit_l_max 16
_diffrn_reflns_limit_l_min -16
_diffrn_reflns_number 35869
_diffrn_reflns_point_group_measured_fraction_full 0.998
_diffrn_reflns_point_group_measured_fraction_max 0.993
_diffrn_reflns_theta_full 25.242
_diffrn_reflns_theta_max 28.301
_diffrn_reflns_theta_min 2.018
_diffrn_source_current 1.4
_diffrn_source_power 0.07
_diffrn_source_voltage 50.0
_diffrn_standards_number 0
_exptl_absorpt_coefficient_mu 0.555
_exptl_absorpt_correction_T_max 0.7457
_exptl_absorpt_correction_T_min 0.6762
_exptl_absorpt_correction_type multi-scan
_exptl_absorpt_process_details
;
SADABS-2016/2 (Bruker,2016/2) was used for absorption correction.
wR2(int) was 0.1220 before and 0.0880 after correction.
The Ratio of minimum to maximum transmission is 0.9068.
The \l/2 correction factor is Not present.
;
_exptl_crystal_colour 'clear light yellow'
_exptl_crystal_colour_lustre clear
_exptl_crystal_colour_modifier light
_exptl_crystal_colour_primary yellow
_exptl_crystal_density_diffrn 1.123
_exptl_crystal_description prism
_exptl_crystal_F_000 1568
_exptl_crystal_size_max 0.33
_exptl_crystal_size_mid 0.11
_exptl_crystal_size_min 0.04
_refine_diff_density_max 0.235
_refine_diff_density_min -0.252
_refine_diff_density_rms 0.048
_refine_ls_abs_structure_details
;
 Flack x determined using 3610 quotients [(I+)-(I-)]/[(I+)+(I-)]
 (Parsons, Flack and Wagner, Acta Cryst. B69 (2013) 249-259).
;
_refine_ls_abs_structure_Flack 0.007(6)
_refine_ls_extinction_method none
_refine_ls_goodness_of_fit_ref 1.005
_refine_ls_hydrogen_treatment constr
_refine_ls_matrix_type full
_refine_ls_number_parameters 446
_refine_ls_number_reflns 10775
_refine_ls_number_restraints 0
_refine_ls_restrained_S_all 1.005
_refine_ls_R_factor_all 0.0479
_refine_ls_R_factor_gt 0.0377
_refine_ls_shift/su_max 0.001
_refine_ls_shift/su_mean 0.000
_refine_ls_structure_factor_coef Fsqd
_refine_ls_weighting_details 'w=1/[\s^2^(Fo^2^)+(0.0473P)^2^] where P=(Fo^2^+2Fc^2^)/3'
_refine_ls_weighting_scheme calc
_refine_ls_wR_factor_gt 0.0884
_refine_ls_wR_factor_ref 0.0931
_reflns_Friedel_coverage 0.808
_reflns_Friedel_fraction_full 0.999
_reflns_Friedel_fraction_max 0.990
_reflns_number_gt 9257
_reflns_number_total 10775
_reflns_threshold_expression 'I > 2\s(I)'
_cod_data_source_file d0sc06014c3.cif
_cod_data_source_block ar00220a_0ma
_cod_depositor_comments
;Adding full bibliography for 1559856--1559859.cif.

 Adding full bibliography for 1559856--1559859.cif.
;
_cod_database_code 1559858
_shelx_shelxl_version_number 2018/3
_shelx_space_group_comment
;
The symmetry employed for this shelxl refinement is uniquely defined
by the following loop, which should always be used as a source of
symmetry information in preference to the above space-group names.
They are only intended as comments.
;
_shelx_estimated_absorpt_t_max 0.978
_shelx_estimated_absorpt_t_min 0.838
_olex2_refinement_description
;
1. Fixed Uiso
 At 1.2 times of:
  All C(H) groups, All C(H,H) groups, All N(H,H,H) groups
 At 1.5 times of:
  All C(H,H,H) groups
2.a Secondary CH2 refined with riding coordinates:
 C9(H9A,H9B), C17(H17A,H17B)
2.b Aromatic/amide H refined with riding coordinates:
 C11(H11), C12(H12), C13(H13), C14(H14), C26(H26), C27(H27), C30(H30),
 C31(H31), C32(H32), C33(H33), C36(H36), C37(H37)
2.c Idealised Me refined as rotating group:
 N3(H3A,H3B,H3C), C40(H40A,H40B,H40C), C3(H3D,H3E,H3F), C4(H4A,H4B,H4C),
 C6(H6A,H6B,H6C), C7(H7A,H7B,H7C), C8(H8A,H8B,H8C), C19(H19A,H19B,H19C),
 C20(H20A,H20B,H20C), C21(H21A,H21B,H21C), C23(H23A,H23B,H23C), C24(H24A,H24B,
 H24C), C25(H25A,H25B,H25C)
;
_smtbx_masks_void_probe_radius 1.2
_smtbx_masks_void_truncation_radius 1.2
_olex2_submission_special_instructions 'No special instructions were received'

loop_
_space_group_symop_operation_xyz
'x, y, z'
'x+1/2, -y+1/2, -z'
'-x+1/2, y+1/2, -z'
'-x, -y, z'

loop_
_atom_site_label
_atom_site_type_symbol
_atom_site_fract_x
_atom_site_fract_y
_atom_site_fract_z
_atom_site_U_iso_or_equiv
_atom_site_adp_type
_atom_site_occupancy
_atom_site_site_symmetry_order
_atom_site_calc_flag
_atom_site_refinement_flags_posn
_atom_site_refinement_flags_adp
_atom_site_refinement_flags_occupancy
_atom_site_disorder_assembly
_atom_site_disorder_group
Ni1 Ni 0.75629(2) 0.45721(2) 0.66155(3) 0.02481(9) Uani 1 1 d . . . . .
P1 P 0.74884(4) 0.55157(3) 0.56845(6) 0.02724(15) Uani 1 1 d . . . . .
P2 P 0.80395(4) 0.38505(4) 0.77966(6) 0.02518(15) Uani 1 1 d . . . . .
O1 O 0.64932(12) 0.26562(11) 0.4814(2) 0.0341(5) Uani 1 1 d . . . . .
O2 O 0.55470(12) 0.30391(11) 0.6152(2) 0.0358(5) Uani 1 1 d . . . . .
O3 O 0.52956(12) 0.30360(13) 0.4214(2) 0.0404(6) Uani 1 1 d . . . . .
O4 O 0.53502(13) 0.20166(11) 0.5283(2) 0.0387(5) Uani 1 1 d . . . . .
N1 N 0.82442(14) 0.58474(13) 0.7414(2) 0.0310(6) Uani 1 1 d . . . . .
N2 N 0.84992(15) 0.49810(13) 0.8538(2) 0.0336(6) Uani 1 1 d . . . . .
N3 N 0.68525(16) 0.39959(13) 0.5762(2) 0.0362(6) Uani 1 1 d . . . . .
H3A H 0.673510 0.419997 0.512600 0.043 Uiso 1 1 calc R U . . .
H3B H 0.641780 0.392645 0.614943 0.043 Uiso 1 1 calc R U . . .
H3C H 0.708164 0.359918 0.562352 0.043 Uiso 1 1 calc R U . . .
C1 C 0.65018(19) 0.58323(17) 0.5371(3) 0.0419(8) Uani 1 1 d . . . . .
C40 C 0.6126(2) 0.5472(2) 0.4423(4) 0.0622(12) Uani 1 1 d . . . . .
H40A H 0.641638 0.555825 0.375899 0.093 Uiso 1 1 calc R U . . .
H40B H 0.560212 0.563317 0.433346 0.093 Uiso 1 1 calc R U . . .
H40C H 0.611866 0.499336 0.456749 0.093 Uiso 1 1 calc R U . . .
C3 C 0.6488(2) 0.65849(19) 0.5125(4) 0.0587(12) Uani 1 1 d . . . . .
H3D H 0.668100 0.683030 0.575350 0.088 Uiso 1 1 calc R U . . .
H3E H 0.596298 0.672410 0.497117 0.088 Uiso 1 1 calc R U . . .
H3F H 0.681072 0.667752 0.449465 0.088 Uiso 1 1 calc R U . . .
C4 C 0.6039(2) 0.5711(2) 0.6384(4) 0.0632(12) Uani 1 1 d . . . . .
H4A H 0.599466 0.523154 0.651037 0.095 Uiso 1 1 calc R U . . .
H4B H 0.552855 0.590245 0.629535 0.095 Uiso 1 1 calc R U . . .
H4C H 0.629300 0.591923 0.700432 0.095 Uiso 1 1 calc R U . . .
C5 C 0.81094(17) 0.54848(17) 0.4449(3) 0.0339(6) Uani 1 1 d . . . . .
C6 C 0.89380(18) 0.5411(2) 0.4849(3) 0.0463(9) Uani 1 1 d . . . . .
H6A H 0.908635 0.581042 0.525142 0.069 Uiso 1 1 calc R U . . .
H6B H 0.927825 0.535377 0.422574 0.069 Uiso 1 1 calc R U . . .
H6C H 0.897659 0.502237 0.532362 0.069 Uiso 1 1 calc R U . . .
C7 C 0.7921(2) 0.48633(18) 0.3794(3) 0.0450(8) Uani 1 1 d . . . . .
H7A H 0.803632 0.446742 0.422641 0.067 Uiso 1 1 calc R U . . .
H7B H 0.822673 0.485806 0.313010 0.067 Uiso 1 1 calc R U . . .
H7C H 0.737717 0.486509 0.360601 0.067 Uiso 1 1 calc R U . . .
C8 C 0.8053(2) 0.61049(18) 0.3735(3) 0.0458(8) Uani 1 1 d . . . . .
H8A H 0.754140 0.613185 0.341848 0.069 Uiso 1 1 calc R U . . .
H8B H 0.843344 0.607831 0.315404 0.069 Uiso 1 1 calc R U . . .
H8C H 0.814960 0.650134 0.417509 0.069 Uiso 1 1 calc R U . . .
C9 C 0.78892(19) 0.62074(14) 0.6527(3) 0.0347(7) Uani 1 1 d . . . . .
H9A H 0.826933 0.647004 0.611661 0.042 Uiso 1 1 calc R U . . .
H9B H 0.748130 0.650669 0.679155 0.042 Uiso 1 1 calc R U . . .
C10 C 0.85998(16) 0.60980(15) 0.8339(3) 0.0318(6) Uani 1 1 d . . . . .
C11 C 0.87791(18) 0.67462(17) 0.8626(3) 0.0377(8) Uani 1 1 d . . . . .
H11 H 0.866978 0.710860 0.815827 0.045 Uiso 1 1 calc R U . . .
C12 C 0.9126(2) 0.68438(19) 0.9630(3) 0.0459(9) Uani 1 1 d . . . . .
H12 H 0.925563 0.728189 0.984916 0.055 Uiso 1 1 calc R U . . .
C13 C 0.9287(2) 0.6314(2) 1.0318(3) 0.0523(10) Uani 1 1 d . . . . .
H13 H 0.951975 0.639773 1.099959 0.063 Uiso 1 1 calc R U . . .
C14 C 0.9112(2) 0.56560(19) 1.0020(3) 0.0448(9) Uani 1 1 d . . . . .
H14 H 0.922460 0.529333 1.048558 0.054 Uiso 1 1 calc R U . . .
C15 C 0.87695(17) 0.55578(16) 0.9023(3) 0.0339(7) Uani 1 1 d . . . . .
B1 B 0.8148(2) 0.51437(17) 0.7532(3) 0.0305(7) Uani 1 1 d . . . . .
C17 C 0.8455(2) 0.43197(16) 0.8967(3) 0.0373(7) Uani 1 1 d . . . . .
H17A H 0.811692 0.430009 0.960927 0.045 Uiso 1 1 calc R U . . .
H17B H 0.896579 0.414828 0.916438 0.045 Uiso 1 1 calc R U . . .
C18 C 0.88726(18) 0.34134(16) 0.7166(3) 0.0336(7) Uani 1 1 d . . . . .
C19 C 0.95214(18) 0.3926(2) 0.7040(4) 0.0470(9) Uani 1 1 d . . . . .
H19A H 0.932947 0.431715 0.665345 0.070 Uiso 1 1 calc R U . . .
H19B H 0.994198 0.372756 0.662880 0.070 Uiso 1 1 calc R U . . .
H19C H 0.970488 0.405923 0.775793 0.070 Uiso 1 1 calc R U . . .
C20 C 0.8626(2) 0.3186(2) 0.6028(3) 0.0441(8) Uani 1 1 d . . . . .
H20A H 0.817638 0.289963 0.608645 0.066 Uiso 1 1 calc R U . . .
H20B H 0.904418 0.293915 0.568727 0.066 Uiso 1 1 calc R U . . .
H20C H 0.850207 0.357600 0.558579 0.066 Uiso 1 1 calc R U . . .
C21 C 0.9180(2) 0.28195(18) 0.7817(4) 0.0468(9) Uani 1 1 d . . . . .
H21A H 0.928834 0.296011 0.856180 0.070 Uiso 1 1 calc R U . . .
H21B H 0.965040 0.265594 0.747986 0.070 Uiso 1 1 calc R U . . .
H21C H 0.879815 0.246400 0.782546 0.070 Uiso 1 1 calc R U . . .
C22 C 0.73679(16) 0.32531(15) 0.8485(2) 0.0310(6) Uani 1 1 d . . . . .
C23 C 0.7695(2) 0.29555(18) 0.9525(3) 0.0429(8) Uani 1 1 d . . . . .
H23A H 0.814741 0.269031 0.935106 0.064 Uiso 1 1 calc R U . . .
H23B H 0.730971 0.267125 0.986677 0.064 Uiso 1 1 calc R U . . .
H23C H 0.783602 0.331395 1.002282 0.064 Uiso 1 1 calc R U . . .
C24 C 0.6666(2) 0.36684(19) 0.8762(3) 0.0449(9) Uani 1 1 d . . . . .
H24A H 0.681767 0.404288 0.922134 0.067 Uiso 1 1 calc R U . . .
H24B H 0.629511 0.339232 0.914863 0.067 Uiso 1 1 calc R U . . .
H24C H 0.643577 0.383694 0.809259 0.067 Uiso 1 1 calc R U . . .
C25 C 0.71234(19) 0.26862(17) 0.7730(3) 0.0371(7) Uani 1 1 d . . . . .
H25A H 0.690164 0.287238 0.706702 0.056 Uiso 1 1 calc R U . . .
H25B H 0.674299 0.240871 0.809579 0.056 Uiso 1 1 calc R U . . .
H25C H 0.756933 0.241534 0.754361 0.056 Uiso 1 1 calc R U . . .
C26 C 0.7139(2) 0.3454(2) 0.2314(4) 0.0583(11) Uani 1 1 d . . . . .
H26 H 0.757948 0.354817 0.189174 0.070 Uiso 1 1 calc R U . . .
C27 C 0.7218(2) 0.31008(19) 0.3275(3) 0.0457(9) Uani 1 1 d . . . . .
H27 H 0.770169 0.295226 0.352414 0.055 Uiso 1 1 calc R U . . .
C28 C 0.65591(18) 0.29776(16) 0.3850(3) 0.0340(7) Uani 1 1 d . . . . .
C29 C 0.51064(17) 0.26340(18) 0.6776(3) 0.0377(8) Uani 1 1 d . . . . .
C30 C 0.4786(2) 0.2763(2) 0.7768(3) 0.0503(9) Uani 1 1 d . . . . .
H30 H 0.486774 0.317491 0.812544 0.060 Uiso 1 1 calc R U . . .
C31 C 0.4334(2) 0.2266(3) 0.8235(4) 0.0601(12) Uani 1 1 d . . . . .
H31 H 0.409723 0.234598 0.891526 0.072 Uiso 1 1 calc R U . . .
C32 C 0.6429(3) 0.3670(2) 0.1957(3) 0.0616(12) Uani 1 1 d . . . . .
H32 H 0.639197 0.390218 0.128834 0.074 Uiso 1 1 calc R U . . .
C33 C 0.5772(2) 0.3554(2) 0.2561(3) 0.0506(9) Uani 1 1 d . . . . .
H33 H 0.528726 0.370984 0.232548 0.061 Uiso 1 1 calc R U . . .
C34 C 0.58495(18) 0.32117(17) 0.3495(3) 0.0364(7) Uani 1 1 d . . . . .
C35 C 0.49958(17) 0.20232(18) 0.6261(3) 0.0390(8) Uani 1 1 d . . . . .
C36 C 0.4225(2) 0.1666(3) 0.7734(4) 0.0639(14) Uani 1 1 d . . . . .
H36 H 0.392064 0.133658 0.807487 0.077 Uiso 1 1 calc R U . . .
C37 C 0.4560(2) 0.1532(2) 0.6717(4) 0.0527(10) Uani 1 1 d . . . . .
H37 H 0.448721 0.111713 0.636389 0.063 Uiso 1 1 calc R U . . .
B2 B 0.5674(2) 0.26792(19) 0.5110(3) 0.0327(8) Uani 1 1 d . . . . .

loop_
_atom_site_aniso_label
_atom_site_aniso_U_11
_atom_site_aniso_U_22
_atom_site_aniso_U_33
_atom_site_aniso_U_23
_atom_site_aniso_U_13
_atom_site_aniso_U_12
Ni1 0.02675(17) 0.02158(16) 0.02611(17) -0.00162(14) -0.00362(15) -0.00146(15)
P1 0.0273(3) 0.0230(3) 0.0314(4) 0.0001(3) -0.0048(3) 0.0003(3)
P2 0.0273(3) 0.0234(3) 0.0249(4) -0.0011(3) -0.0019(3) 0.0016(3)
O1 0.0260(10) 0.0345(11) 0.0418(13) -0.0047(10) -0.0006(9) -0.0015(9)
O2 0.0311(11) 0.0378(12) 0.0385(13) -0.0052(10) 0.0017(9) -0.0041(10)
O3 0.0274(10) 0.0541(15) 0.0398(14) 0.0068(12) 0.0037(10) 0.0039(10)
O4 0.0349(12) 0.0366(12) 0.0447(14) -0.0029(11) -0.0004(10) -0.0098(10)
N1 0.0353(13) 0.0268(13) 0.0308(14) -0.0031(11) -0.0068(11) -0.0037(10)
N2 0.0413(14) 0.0268(12) 0.0327(14) -0.0039(11) -0.0125(12) -0.0018(11)
N3 0.0489(16) 0.0276(13) 0.0321(14) 0.0017(11) -0.0110(12) -0.0096(12)
C1 0.0296(15) 0.0360(18) 0.060(2) 0.0051(17) -0.0081(16) 0.0070(14)
C40 0.0414(19) 0.051(2) 0.094(4) 0.004(3) -0.033(2) -0.0016(19)
C3 0.043(2) 0.0367(19) 0.096(4) 0.009(2) -0.015(2) 0.0123(17)
C4 0.043(2) 0.060(3) 0.087(4) 0.004(3) 0.015(2) 0.0132(19)
C5 0.0357(15) 0.0313(15) 0.0347(16) 0.0022(14) -0.0014(12) -0.0009(14)
C6 0.0323(16) 0.054(2) 0.053(2) 0.013(2) 0.0053(15) 0.0004(17)
C7 0.057(2) 0.0414(19) 0.0370(19) -0.0049(16) 0.0082(16) -0.0035(17)
C8 0.055(2) 0.0429(19) 0.040(2) 0.0107(16) -0.0060(16) -0.0072(17)
C9 0.0450(16) 0.0197(13) 0.0394(18) 0.0021(13) -0.0078(15) -0.0037(12)
C10 0.0281(13) 0.0292(14) 0.0380(17) -0.0075(14) 0.0014(13) 0.0001(12)
C11 0.0379(16) 0.0347(17) 0.041(2) -0.0112(15) 0.0005(14) -0.0034(14)
C12 0.0413(18) 0.044(2) 0.053(2) -0.0205(18) -0.0043(16) -0.0066(16)
C13 0.053(2) 0.058(2) 0.046(2) -0.020(2) -0.0150(18) -0.0070(19)
C14 0.0459(19) 0.045(2) 0.044(2) -0.0115(17) -0.0177(16) -0.0017(16)
C15 0.0334(15) 0.0339(17) 0.0345(17) -0.0057(14) -0.0050(13) -0.0017(13)
B1 0.0307(16) 0.0260(16) 0.0347(19) -0.0029(14) -0.0055(14) -0.0002(13)
C17 0.0472(18) 0.0308(16) 0.0338(18) -0.0049(14) -0.0110(15) 0.0027(14)
C18 0.0316(15) 0.0350(16) 0.0342(17) 0.0021(14) 0.0053(13) 0.0058(13)
C19 0.0281(15) 0.053(2) 0.060(2) 0.0068(19) 0.0057(15) 0.0043(16)
C20 0.0426(18) 0.052(2) 0.0382(19) -0.0071(17) 0.0114(15) 0.0067(16)
C21 0.0383(17) 0.041(2) 0.061(2) 0.0055(18) 0.0020(17) 0.0129(15)
C22 0.0320(14) 0.0324(14) 0.0286(15) 0.0031(12) 0.0025(12) 0.0010(12)
C23 0.052(2) 0.0432(18) 0.0336(18) 0.0073(14) 0.0024(15) -0.0054(16)
C24 0.0370(17) 0.052(2) 0.046(2) 0.0059(17) 0.0148(15) 0.0055(16)
C25 0.0403(16) 0.0336(16) 0.0373(18) 0.0041(14) -0.0017(14) -0.0079(14)
C26 0.053(2) 0.078(3) 0.043(2) -0.016(2) 0.0148(18) -0.027(2)
C27 0.0377(16) 0.051(2) 0.048(2) -0.0189(18) 0.0123(15) -0.0108(15)
C28 0.0349(15) 0.0325(16) 0.0346(17) -0.0119(14) 0.0039(13) -0.0046(13)
C29 0.0245(13) 0.051(2) 0.0378(19) 0.0082(16) -0.0025(13) 0.0052(14)
C30 0.0384(17) 0.072(3) 0.041(2) 0.007(2) 0.0002(16) 0.0109(18)
C31 0.0355(18) 0.097(4) 0.048(2) 0.026(3) 0.0086(17) 0.008(2)
C32 0.080(3) 0.070(3) 0.034(2) 0.002(2) 0.006(2) -0.020(2)
C33 0.054(2) 0.058(2) 0.040(2) 0.0016(18) -0.0036(17) -0.0025(19)
C34 0.0328(15) 0.0424(18) 0.0341(18) -0.0046(15) 0.0032(14) -0.0046(13)
C35 0.0222(13) 0.0455(19) 0.049(2) 0.0157(16) -0.0085(13) -0.0028(13)
C36 0.0339(18) 0.095(4) 0.063(3) 0.040(3) -0.0015(19) -0.005(2)
C37 0.0348(16) 0.058(2) 0.065(3) 0.024(2) -0.0107(18) -0.0074(17)
B2 0.0266(16) 0.0342(18) 0.037(2) 0.0004(15) -0.0010(14) -0.0044(14)

loop_
_atom_type_symbol
_atom_type_description
_atom_type_scat_dispersion_real
_atom_type_scat_dispersion_imag
_atom_type_scat_source
C C 0.0033 0.0016 'International Tables Vol C Tables 4.2.6.8 and 6.1.1.4'
H H 0.0000 0.0000 'International Tables Vol C Tables 4.2.6.8 and 6.1.1.4'
B B 0.0013 0.0007 'International Tables Vol C Tables 4.2.6.8 and 6.1.1.4'
N N 0.0061 0.0033 'International Tables Vol C Tables 4.2.6.8 and 6.1.1.4'
Ni Ni 0.3393 1.1124 'International Tables Vol C Tables 4.2.6.8 and 6.1.1.4'
O O 0.0106 0.0060 'International Tables Vol C Tables 4.2.6.8 and 6.1.1.4'
P P 0.1023 0.0942 'International Tables Vol C Tables 4.2.6.8 and 6.1.1.4'

loop_
_geom_angle_atom_site_label_1
_geom_angle_atom_site_label_2
_geom_angle_atom_site_label_3
_geom_angle
_geom_angle_site_symmetry_1
_geom_angle_site_symmetry_3
_geom_angle_publ_flag
P2 Ni1 P1 156.91(3) . . ?
N3 Ni1 P1 100.75(8) . . ?
N3 Ni1 P2 101.55(8) . . ?
B1 Ni1 P1 79.83(11) . . ?
B1 Ni1 P2 78.66(11) . . ?
B1 Ni1 N3 173.66(14) . . ?
C1 P1 Ni1 116.70(12) . . ?
C5 P1 Ni1 110.98(11) . . ?
C5 P1 C1 112.15(16) . . ?
C5 P1 C9 104.99(15) . . ?
C9 P1 Ni1 109.00(10) . . ?
C9 P1 C1 101.93(15) . . ?
C17 P2 Ni1 108.83(11) . . ?
C17 P2 C18 104.75(16) . . ?
C17 P2 C22 102.50(15) . . ?
C18 P2 Ni1 109.10(11) . . ?
C18 P2 C22 111.97(14) . . ?
C22 P2 Ni1 118.59(10) . . ?
C28 O1 B2 106.5(3) . . ?
C29 O2 B2 106.3(3) . . ?
C34 O3 B2 107.1(2) . . ?
C35 O4 B2 107.3(3) . . ?
C10 N1 C9 128.9(3) . . ?
C10 N1 B1 109.1(3) . . ?
B1 N1 C9 121.3(3) . . ?
C15 N2 B1 109.3(3) . . ?
C15 N2 C17 129.4(3) . . ?
B1 N2 C17 120.8(3) . . ?
Ni1 N3 H3A 109.5 . . ?
Ni1 N3 H3B 109.5 . . ?
Ni1 N3 H3C 109.5 . . ?
H3A N3 H3B 109.5 . . ?
H3A N3 H3C 109.5 . . ?
H3B N3 H3C 109.5 . . ?
C40 C1 P1 113.1(3) . . ?
C40 C1 C3 108.0(3) . . ?
C3 C1 P1 112.8(3) . . ?
C4 C1 P1 105.5(3) . . ?
C4 C1 C40 109.0(3) . . ?
C4 C1 C3 108.2(4) . . ?
C1 C40 H40A 109.5 . . ?
C1 C40 H40B 109.5 . . ?
C1 C40 H40C 109.5 . . ?
H40A C40 H40B 109.5 . . ?
H40A C40 H40C 109.5 . . ?
H40B C40 H40C 109.5 . . ?
C1 C3 H3D 109.5 . . ?
C1 C3 H3E 109.5 . . ?
C1 C3 H3F 109.5 . . ?
H3D C3 H3E 109.5 . . ?
H3D C3 H3F 109.5 . . ?
H3E C3 H3F 109.5 . . ?
C1 C4 H4A 109.5 . . ?
C1 C4 H4B 109.5 . . ?
C1 C4 H4C 109.5 . . ?
H4A C4 H4B 109.5 . . ?
H4A C4 H4C 109.5 . . ?
H4B C4 H4C 109.5 . . ?
C6 C5 P1 106.9(2) . . ?
C7 C5 P1 109.4(2) . . ?
C7 C5 C6 107.2(3) . . ?
C7 C5 C8 110.4(3) . . ?
C8 C5 P1 113.8(2) . . ?
C8 C5 C6 108.9(3) . . ?
C5 C6 H6A 109.5 . . ?
C5 C6 H6B 109.5 . . ?
C5 C6 H6C 109.5 . . ?
H6A C6 H6B 109.5 . . ?
H6A C6 H6C 109.5 . . ?
H6B C6 H6C 109.5 . . ?
C5 C7 H7A 109.5 . . ?
C5 C7 H7B 109.5 . . ?
C5 C7 H7C 109.5 . . ?
H7A C7 H7B 109.5 . . ?
H7A C7 H7C 109.5 . . ?
H7B C7 H7C 109.5 . . ?
C5 C8 H8A 109.5 . . ?
C5 C8 H8B 109.5 . . ?
C5 C8 H8C 109.5 . . ?
H8A C8 H8B 109.5 . . ?
H8A C8 H8C 109.5 . . ?
H8B C8 H8C 109.5 . . ?
P1 C9 H9A 111.4 . . ?
P1 C9 H9B 111.4 . . ?
N1 C9 P1 102.02(19) . . ?
N1 C9 H9A 111.4 . . ?
N1 C9 H9B 111.4 . . ?
H9A C9 H9B 109.2 . . ?
N1 C10 C15 107.8(3) . . ?
C11 C10 N1 130.6(3) . . ?
C11 C10 C15 121.6(3) . . ?
C10 C11 H11 121.4 . . ?
C10 C11 C12 117.3(3) . . ?
C12 C11 H11 121.4 . . ?
C11 C12 H12 119.2 . . ?
C13 C12 C11 121.5(3) . . ?
C13 C12 H12 119.2 . . ?
C12 C13 H13 119.5 . . ?
C12 C13 C14 121.1(3) . . ?
C14 C13 H13 119.5 . . ?
C13 C14 H14 121.3 . . ?
C15 C14 C13 117.5(4) . . ?
C15 C14 H14 121.3 . . ?
N2 C15 C10 108.3(3) . . ?
C14 C15 N2 130.6(3) . . ?
C14 C15 C10 121.0(3) . . ?
N1 B1 Ni1 126.7(3) . . ?
N2 B1 Ni1 127.6(2) . . ?
N2 B1 N1 105.4(3) . . ?
P2 C17 H17A 111.4 . . ?
P2 C17 H17B 111.4 . . ?
N2 C17 P2 101.8(2) . . ?
N2 C17 H17A 111.4 . . ?
N2 C17 H17B 111.4 . . ?
H17A C17 H17B 109.3 . . ?
C19 C18 P2 107.6(2) . . ?
C20 C18 P2 107.5(2) . . ?
C20 C18 C19 108.2(3) . . ?
C21 C18 P2 114.9(2) . . ?
C21 C18 C19 108.3(3) . . ?
C21 C18 C20 110.2(3) . . ?
C18 C19 H19A 109.5 . . ?
C18 C19 H19B 109.5 . . ?
C18 C19 H19C 109.5 . . ?
H19A C19 H19B 109.5 . . ?
H19A C19 H19C 109.5 . . ?
H19B C19 H19C 109.5 . . ?
C18 C20 H20A 109.5 . . ?
C18 C20 H20B 109.5 . . ?
C18 C20 H20C 109.5 . . ?
H20A C20 H20B 109.5 . . ?
H20A C20 H20C 109.5 . . ?
H20B C20 H20C 109.5 . . ?
C18 C21 H21A 109.5 . . ?
C18 C21 H21B 109.5 . . ?
C18 C21 H21C 109.5 . . ?
H21A C21 H21B 109.5 . . ?
H21A C21 H21C 109.5 . . ?
H21B C21 H21C 109.5 . . ?
C23 C22 P2 113.3(2) . . ?
C23 C22 C25 108.9(3) . . ?
C24 C22 P2 104.7(2) . . ?
C24 C22 C23 109.2(3) . . ?
C24 C22 C25 108.6(3) . . ?
C25 C22 P2 112.0(2) . . ?
C22 C23 H23A 109.5 . . ?
C22 C23 H23B 109.5 . . ?
C22 C23 H23C 109.5 . . ?
H23A C23 H23B 109.5 . . ?
H23A C23 H23C 109.5 . . ?
H23B C23 H23C 109.5 . . ?
C22 C24 H24A 109.5 . . ?
C22 C24 H24B 109.5 . . ?
C22 C24 H24C 109.5 . . ?
H24A C24 H24B 109.5 . . ?
H24A C24 H24C 109.5 . . ?
H24B C24 H24C 109.5 . . ?
C22 C25 H25A 109.5 . . ?
C22 C25 H25B 109.5 . . ?
C22 C25 H25C 109.5 . . ?
H25A C25 H25B 109.5 . . ?
H25A C25 H25C 109.5 . . ?
H25B C25 H25C 109.5 . . ?
C27 C26 H26 119.3 . . ?
C27 C26 C32 121.3(4) . . ?
C32 C26 H26 119.3 . . ?
C26 C27 H27 121.7 . . ?
C28 C27 C26 116.6(4) . . ?
C28 C27 H27 121.7 . . ?
O1 C28 C27 127.4(3) . . ?
O1 C28 C34 111.0(3) . . ?
C27 C28 C34 121.5(3) . . ?
O2 C29 C30 128.6(4) . . ?
O2 C29 C35 110.4(3) . . ?
C30 C29 C35 121.1(4) . . ?
C29 C30 H30 121.2 . . ?
C29 C30 C31 117.6(4) . . ?
C31 C30 H30 121.2 . . ?
C30 C31 H31 119.3 . . ?
C36 C31 C30 121.5(4) . . ?
C36 C31 H31 119.3 . . ?
C26 C32 H32 119.4 . . ?
C26 C32 C33 121.2(4) . . ?
C33 C32 H32 119.4 . . ?
C32 C33 H33 121.3 . . ?
C34 C33 C32 117.3(4) . . ?
C34 C33 H33 121.3 . . ?
O3 C34 C28 110.0(3) . . ?
C33 C34 O3 128.1(3) . . ?
C33 C34 C28 121.9(3) . . ?
O4 C35 C29 110.5(3) . . ?
O4 C35 C37 127.8(4) . . ?
C37 C35 C29 121.7(4) . . ?
C31 C36 H36 119.6 . . ?
C31 C36 C37 120.9(4) . . ?
C37 C36 H36 119.6 . . ?
C35 C37 C36 117.3(4) . . ?
C35 C37 H37 121.4 . . ?
C36 C37 H37 121.4 . . ?
O1 B2 O2 111.9(3) . . ?
O3 B2 O1 105.4(3) . . ?
O3 B2 O2 110.0(3) . . ?
O4 B2 O1 112.5(3) . . ?
O4 B2 O2 105.0(3) . . ?
O4 B2 O3 112.2(3) . . ?

loop_
_geom_bond_atom_site_label_1
_geom_bond_atom_site_label_2
_geom_bond_distance
_geom_bond_site_symmetry_2
_geom_bond_publ_flag
Ni1 P1 2.2237(8) . ?
Ni1 P2 2.2209(8) . ?
Ni1 N3 2.001(3) . ?
Ni1 B1 1.912(4) . ?
P1 C1 1.883(3) . ?
P1 C5 1.874(3) . ?
P1 C9 1.875(3) . ?
P2 C17 1.873(3) . ?
P2 C18 1.874(3) . ?
P2 C22 1.885(3) . ?
O1 C28 1.360(4) . ?
O1 B2 1.481(4) . ?
O2 C29 1.361(4) . ?
O2 B2 1.493(4) . ?
O3 C34 1.362(4) . ?
O3 B2 1.477(4) . ?
O4 C35 1.357(4) . ?
O4 B2 1.465(4) . ?
N1 C9 1.453(4) . ?
N1 C10 1.394(4) . ?
N1 B1 1.434(4) . ?
N2 C15 1.390(4) . ?
N2 B1 1.424(4) . ?
N2 C17 1.435(4) . ?
N3 H3A 0.9100 . ?
N3 H3B 0.9100 . ?
N3 H3C 0.9100 . ?
C1 C40 1.526(6) . ?
C1 C3 1.545(5) . ?
C1 C4 1.511(6) . ?
C40 H40A 0.9800 . ?
C40 H40B 0.9800 . ?
C40 H40C 0.9800 . ?
C3 H3D 0.9800 . ?
C3 H3E 0.9800 . ?
C3 H3F 0.9800 . ?
C4 H4A 0.9800 . ?
C4 H4B 0.9800 . ?
C4 H4C 0.9800 . ?
C5 C6 1.540(4) . ?
C5 C7 1.526(5) . ?
C5 C8 1.531(5) . ?
C6 H6A 0.9800 . ?
C6 H6B 0.9800 . ?
C6 H6C 0.9800 . ?
C7 H7A 0.9800 . ?
C7 H7B 0.9800 . ?
C7 H7C 0.9800 . ?
C8 H8A 0.9800 . ?
C8 H8B 0.9800 . ?
C8 H8C 0.9800 . ?
C9 H9A 0.9900 . ?
C9 H9B 0.9900 . ?
C10 C11 1.388(4) . ?
C10 C15 1.409(5) . ?
C11 H11 0.9500 . ?
C11 C12 1.394(5) . ?
C12 H12 0.9500 . ?
C12 C13 1.392(6) . ?
C13 H13 0.9500 . ?
C13 C14 1.409(5) . ?
C14 H14 0.9500 . ?
C14 C15 1.383(5) . ?
C17 H17A 0.9900 . ?
C17 H17B 0.9900 . ?
C18 C19 1.543(5) . ?
C18 C20 1.539(5) . ?
C18 C21 1.538(5) . ?
C19 H19A 0.9800 . ?
C19 H19B 0.9800 . ?
C19 H19C 0.9800 . ?
C20 H20A 0.9800 . ?
C20 H20B 0.9800 . ?
C20 H20C 0.9800 . ?
C21 H21A 0.9800 . ?
C21 H21B 0.9800 . ?
C21 H21C 0.9800 . ?
C22 C23 1.528(5) . ?
C22 C24 1.525(4) . ?
C22 C25 1.535(4) . ?
C23 H23A 0.9800 . ?
C23 H23B 0.9800 . ?
C23 H23C 0.9800 . ?
C24 H24A 0.9800 . ?
C24 H24B 0.9800 . ?
C24 H24C 0.9800 . ?
C25 H25A 0.9800 . ?
C25 H25B 0.9800 . ?
C25 H25C 0.9800 . ?
C26 H26 0.9500 . ?
C26 C27 1.390(6) . ?
C26 C32 1.390(7) . ?
C27 H27 0.9500 . ?
C27 C28 1.377(4) . ?
C28 C34 1.400(5) . ?
C29 C30 1.372(5) . ?
C29 C35 1.398(5) . ?
C30 H30 0.9500 . ?
C30 C31 1.401(6) . ?
C31 H31 0.9500 . ?
C31 C36 1.369(7) . ?
C32 H32 0.9500 . ?
C32 C33 1.392(6) . ?
C33 H33 0.9500 . ?
C33 C34 1.350(5) . ?
C35 C37 1.371(5) . ?
C36 H36 0.9500 . ?
C36 C37 1.412(7) . ?
C37 H37 0.9500 . ?

loop_
_geom_torsion_atom_site_label_1
_geom_torsion_atom_site_label_2
_geom_torsion_atom_site_label_3
_geom_torsion_atom_site_label_4
_geom_torsion
_geom_torsion_site_symmetry_1
_geom_torsion_site_symmetry_2
_geom_torsion_site_symmetry_3
_geom_torsion_site_symmetry_4
_geom_torsion_publ_flag
Ni1 P1 C1 C40 -78.7(3) . . . . ?
Ni1 P1 C1 C3 158.4(3) . . . . ?
Ni1 P1 C1 C4 40.4(3) . . . . ?
Ni1 P1 C5 C6 -62.9(3) . . . . ?
Ni1 P1 C5 C7 52.8(2) . . . . ?
Ni1 P1 C5 C8 176.9(2) . . . . ?
Ni1 P1 C9 N1 10.8(2) . . . . ?
Ni1 P2 C17 N2 -15.1(2) . . . . ?
Ni1 P2 C18 C19 68.8(3) . . . . ?
Ni1 P2 C18 C20 -47.5(2) . . . . ?
Ni1 P2 C18 C21 -170.5(2) . . . . ?
Ni1 P2 C22 C23 -160.4(2) . . . . ?
Ni1 P2 C22 C24 -41.5(2) . . . . ?
Ni1 P2 C22 C25 76.0(2) . . . . ?
O1 C28 C34 O3 -1.2(4) . . . . ?
O1 C28 C34 C33 179.2(3) . . . . ?
O2 C29 C30 C31 178.2(3) . . . . ?
O2 C29 C35 O4 -0.9(4) . . . . ?
O2 C29 C35 C37 -179.0(3) . . . . ?
O4 C35 C37 C36 -177.6(3) . . . . ?
N1 C10 C11 C12 178.7(3) . . . . ?
N1 C10 C15 N2 -1.8(3) . . . . ?
N1 C10 C15 C14 -178.6(3) . . . . ?
C1 P1 C5 C6 164.6(2) . . . . ?
C1 P1 C5 C7 -79.7(3) . . . . ?
C1 P1 C5 C8 44.4(3) . . . . ?
C1 P1 C9 N1 134.8(2) . . . . ?
C5 P1 C1 C40 50.9(3) . . . . ?
C5 P1 C1 C3 -72.0(4) . . . . ?
C5 P1 C1 C4 170.0(3) . . . . ?
C5 P1 C9 N1 -108.1(2) . . . . ?
C9 P1 C1 C40 162.7(3) . . . . ?
C9 P1 C1 C3 39.8(4) . . . . ?
C9 P1 C1 C4 -78.2(3) . . . . ?
C9 P1 C5 C6 54.7(3) . . . . ?
C9 P1 C5 C7 170.4(2) . . . . ?
C9 P1 C5 C8 -65.5(3) . . . . ?
C9 N1 C10 C11 -6.8(5) . . . . ?
C9 N1 C10 C15 172.8(3) . . . . ?
C9 N1 B1 Ni1 -0.6(5) . . . . ?
C9 N1 B1 N2 -173.8(3) . . . . ?
C10 N1 C9 P1 -175.8(3) . . . . ?
C10 N1 B1 Ni1 170.0(2) . . . . ?
C10 N1 B1 N2 -3.2(4) . . . . ?
C10 C11 C12 C13 0.0(5) . . . . ?
C11 C10 C15 N2 177.9(3) . . . . ?
C11 C10 C15 C14 1.0(5) . . . . ?
C11 C12 C13 C14 0.6(6) . . . . ?
C12 C13 C14 C15 -0.4(6) . . . . ?
C13 C14 C15 N2 -176.4(4) . . . . ?
C13 C14 C15 C10 -0.4(5) . . . . ?
C15 N2 B1 Ni1 -171.0(3) . . . . ?
C15 N2 B1 N1 2.1(4) . . . . ?
C15 N2 C17 P2 -179.3(3) . . . . ?
C15 C10 C11 C12 -0.8(5) . . . . ?
B1 N1 C9 P1 -7.3(4) . . . . ?
B1 N1 C10 C11 -176.5(3) . . . . ?
B1 N1 C10 C15 3.1(4) . . . . ?
B1 N2 C15 C10 -0.2(4) . . . . ?
B1 N2 C15 C14 176.2(4) . . . . ?
B1 N2 C17 P2 9.7(4) . . . . ?
C17 P2 C18 C19 -47.5(3) . . . . ?
C17 P2 C18 C20 -163.9(2) . . . . ?
C17 P2 C18 C21 73.1(3) . . . . ?
C17 P2 C22 C23 -40.6(3) . . . . ?
C17 P2 C22 C24 78.3(2) . . . . ?
C17 P2 C22 C25 -164.2(2) . . . . ?
C17 N2 C15 C10 -172.0(3) . . . . ?
C17 N2 C15 C14 4.4(6) . . . . ?
C17 N2 B1 Ni1 1.6(5) . . . . ?
C17 N2 B1 N1 174.7(3) . . . . ?
C18 P2 C17 N2 101.5(2) . . . . ?
C18 P2 C22 C23 71.2(3) . . . . ?
C18 P2 C22 C24 -169.9(2) . . . . ?
C18 P2 C22 C25 -52.4(3) . . . . ?
C22 P2 C17 N2 -141.5(2) . . . . ?
C22 P2 C18 C19 -157.9(2) . . . . ?
C22 P2 C18 C20 85.8(3) . . . . ?
C22 P2 C18 C21 -37.2(3) . . . . ?
C26 C27 C28 O1 -178.7(3) . . . . ?
C26 C27 C28 C34 -1.6(5) . . . . ?
C26 C32 C33 C34 -1.3(7) . . . . ?
C27 C26 C32 C33 1.3(7) . . . . ?
C27 C28 C34 O3 -178.7(3) . . . . ?
C27 C28 C34 C33 1.7(5) . . . . ?
C28 O1 B2 O2 -118.9(3) . . . . ?
C28 O1 B2 O3 0.6(3) . . . . ?
C28 O1 B2 O4 123.2(3) . . . . ?
C29 O2 B2 O1 -129.4(3) . . . . ?
C29 O2 B2 O3 113.8(3) . . . . ?
C29 O2 B2 O4 -7.1(3) . . . . ?
C29 C30 C31 C36 1.2(6) . . . . ?
C29 C35 C37 C36 0.0(5) . . . . ?
C30 C29 C35 O4 178.5(3) . . . . ?
C30 C29 C35 C37 0.5(5) . . . . ?
C30 C31 C36 C37 -0.7(6) . . . . ?
C31 C36 C37 C35 0.1(6) . . . . ?
C32 C26 C27 C28 0.2(6) . . . . ?
C32 C33 C34 O3 -179.7(4) . . . . ?
C32 C33 C34 C28 -0.2(6) . . . . ?
C34 O3 B2 O1 -1.3(3) . . . . ?
C34 O3 B2 O2 119.4(3) . . . . ?
C34 O3 B2 O4 -124.1(3) . . . . ?
C35 O4 B2 O1 128.5(3) . . . . ?
C35 O4 B2 O2 6.6(3) . . . . ?
C35 O4 B2 O3 -112.9(3) . . . . ?
C35 C29 C30 C31 -1.1(5) . . . . ?
B2 O1 C28 C27 177.6(3) . . . . ?
B2 O1 C28 C34 0.3(3) . . . . ?
B2 O2 C29 C30 -174.3(3) . . . . ?
B2 O2 C29 C35 5.1(3) . . . . ?
B2 O3 C34 C28 1.6(4) . . . . ?
B2 O3 C34 C33 -178.9(4) . . . . ?
B2 O4 C35 C29 -3.8(3) . . . . ?
B2 O4 C35 C37 174.1(3) . . . . ?

loop_
_smtbx_masks_void_nr
_smtbx_masks_void_average_x
_smtbx_masks_void_average_y
_smtbx_masks_void_average_z
_smtbx_masks_void_volume
_smtbx_masks_void_count_electrons
_smtbx_masks_void_content
1 0.000 0.000 -0.031 405.4 73.0 '2 CH2Cl2'
2 0.000 0.500 0.230 34.2 0.0 ?
3 0.500 0.500 0.031 405.4 73.3 '2 CH2Cl2'
4 0.500 0.000 0.770 34.2 0.0 ?
